data_2232213
loop_
_publ_author_name
'Seredyuk, Maksym'
'Znovjyak, Kateryna O.'
'Sliva, Tetyana Yu.'
'Haukka, Matti'
'Fritsky, Igor O.'

_publ_section_title
;
 4-Chloroselanyl-3,5-diethyl-1<i>H</i>-pyrazol-2-ium chloride
;
_journal_coeditor_code CV5179
_journal_issue 11
_journal_name_full 'Acta Crystallographica Section E'
_journal_page_first o3083
_journal_paper_doi 10.1107/S1600536811043790
_journal_volume 67
_journal_year 2011
_chemical_formula_iupac 'C7 H12 Cl N2 Se +,  Cl -'
_chemical_formula_moiety 'C7 H12 Cl N2 Se +,  Cl -'
_chemical_formula_sum 'C7 H12 Cl2 N2 Se'
_chemical_formula_weight 274.05
_chemical_name_systematic
;
4-Chloroselanyl-3,5-diethyl-1<i>H</i>-pyrazol-2-ium chloride
;
_space_group_IT_number 14
_symmetry_cell_setting monoclinic
_symmetry_space_group_name_Hall '-P 2ybc'
_symmetry_space_group_name_H-M 'P 1 21/c 1'
_atom_sites_solution_hydrogens geom
_atom_sites_solution_primary direct
_atom_sites_solution_secondary difmap
_cell_angle_alpha 90.00
_cell_angle_beta 111.025(6)
_cell_angle_gamma 90.00
_cell_formula_units_Z 4
_cell_length_a 8.1944(6)
_cell_length_b 19.3719(10)
_cell_length_c 7.1241(3)
_cell_measurement_reflns_used 3966
_cell_measurement_temperature 120(2)
_cell_measurement_theta_max 27.48
_cell_measurement_theta_min 1.00
_cell_volume 1055.60(11)
_computing_cell_refinement 'DENZO/SCALEPACK (Otwinowski & Minor, 1997)'
_computing_data_collection 'COLLECT (Bruker--Nonius, 2004)'
_computing_data_reduction 'DENZO/SCALEPACK (Otwinowski & Minor, 1997)'
_computing_molecular_graphics 'DIAMOND (Brandenburg, 2005)'
_computing_publication_material 'SHELXL97 (Sheldrick, 2008)'
_computing_structure_refinement 'SHELXL97 (Sheldrick, 2008)'
_computing_structure_solution 'SIR2004 (Burla <i>et al.</i>, 2003)'
_diffrn_ambient_temperature 120(2)
_diffrn_detector_area_resol_mean 9
_diffrn_measured_fraction_theta_full 0.998
_diffrn_measured_fraction_theta_max 0.998
_diffrn_measurement_device '95mm CCD camera on \k-goniostat'
_diffrn_measurement_device_type 'Nonius KappaCCD'
_diffrn_measurement_method '\f scans and \w scans with \k offset'
_diffrn_radiation_monochromator 'horizontally mounted graphite crystal'
_diffrn_radiation_source 'fine-focus sealed tube'
_diffrn_radiation_type MoK\a
_diffrn_radiation_wavelength 0.71073
_diffrn_reflns_av_R_equivalents 0.0323
_diffrn_reflns_av_sigmaI/netI 0.0284
_diffrn_reflns_limit_h_max 10
_diffrn_reflns_limit_h_min -10
_diffrn_reflns_limit_k_max 25
_diffrn_reflns_limit_k_min -23
_diffrn_reflns_limit_l_max 9
_diffrn_reflns_limit_l_min -9
_diffrn_reflns_number 13385
_diffrn_reflns_theta_full 27.50
_diffrn_reflns_theta_max 27.50
_diffrn_reflns_theta_min 2.66
_exptl_absorpt_coefficient_mu 4.014
_exptl_absorpt_correction_T_max 0.6992
_exptl_absorpt_correction_T_min 0.3789
_exptl_absorpt_correction_type multi-scan
_exptl_absorpt_process_details '(XPREP in SHELXTL; Sheldrick, 2008)'
_exptl_crystal_colour orange
_exptl_crystal_density_diffrn 1.724
_exptl_crystal_density_method 'not measured'
_exptl_crystal_description block
_exptl_crystal_F_000 544
_exptl_crystal_size_max 0.30
_exptl_crystal_size_mid 0.21
_exptl_crystal_size_min 0.10
_refine_diff_density_max 0.497
_refine_diff_density_min -0.377
_refine_ls_extinction_method none
_refine_ls_goodness_of_fit_ref 1.042
_refine_ls_hydrogen_treatment mixed
_refine_ls_matrix_type full
_refine_ls_number_parameters 119
_refine_ls_number_reflns 2423
_refine_ls_number_restraints 0
_refine_ls_restrained_S_all 1.042
_refine_ls_R_factor_all 0.0387
_refine_ls_R_factor_gt 0.0258
_refine_ls_shift/su_max 0.001
_refine_ls_shift/su_mean 0.000
_refine_ls_structure_factor_coef Fsqd
_refine_ls_weighting_details 'calc w=1/[\s^2^(Fo^2^)+(0.0163P)^2^+1.0004P] where P=(Fo^2^+2Fc^2^)/3'
_refine_ls_weighting_scheme calc
_refine_ls_wR_factor_gt 0.0458
_refine_ls_wR_factor_ref 0.0491
_reflns_number_gt 2040
_reflns_number_total 2423
_reflns_threshold_expression I>2sigma(I)
_cod_data_source_file cv5179.cif
_cod_data_source_block I
_cod_original_cell_volume 1055.60(10)
_cod_original_sg_symbol_H-M 'P 21/c'
_cod_database_code 2232213
_cod_database_fobs_code 2232213

loop_
_symmetry_equiv_pos_as_xyz
'x, y, z'
'-x, y+1/2, -z+1/2'
'-x, -y, -z'
'x, -y-1/2, z-1/2'

loop_
_atom_site_type_symbol
_atom_site_label
_atom_site_fract_x
_atom_site_fract_y
_atom_site_fract_z
_atom_site_U_iso_or_equiv
_atom_site_adp_type
_atom_site_calc_flag
_atom_site_refinement_flags
_atom_site_occupancy
_atom_site_symmetry_multiplicity
Se Se1 0.09775(3) 0.154947(11) 0.72449(3) 0.01773(7) Uani d . 1 1
Cl Cl1 -0.26973(7) -0.02283(3) 1.32107(8) 0.01820(12) Uani d . 1 1
Cl Cl2 0.00330(8) 0.25802(3) 0.77369(9) 0.02668(14) Uani d . 1 1
N N1 -0.0543(3) 0.06371(10) 1.1409(3) 0.0188(4) Uani d . 1 1
H H1 -0.119(4) 0.0437(15) 1.188(4) 0.040(8) Uiso d . 1 1
N N2 0.1181(3) 0.06797(9) 1.2431(3) 0.0192(4) Uani d . 1 1
H H2 0.162(3) 0.0557(13) 1.359(4) 0.023(7) Uiso d . 1 1
C C1 0.0658(3) 0.11191(10) 0.9452(3) 0.0144(4) Uani d . 1 1
C C2 -0.0913(3) 0.08920(10) 0.9570(3) 0.0158(4) Uani d . 1 1
C C3 0.1960(3) 0.09761(10) 1.1294(3) 0.0164(4) Uani d . 1 1
C C4 -0.2731(3) 0.09086(12) 0.8111(4) 0.0235(5) Uani d . 1 1
H H4A -0.3384 0.0512 0.8368 0.028 Uiso calc R 1 1
H H4B -0.2718 0.0860 0.6733 0.028 Uiso calc R 1 1
C C5 -0.3658(3) 0.15699(13) 0.8246(5) 0.0352(6) Uani d . 1 1
H H5A -0.3615 0.1634 0.9627 0.053 Uiso calc R 1 1
H H5B -0.4880 0.1545 0.7333 0.053 Uiso calc R 1 1
H H5C -0.3082 0.1960 0.7864 0.053 Uiso calc R 1 1
C C6 0.3877(3) 0.10861(12) 1.2043(4) 0.0247(5) Uani d . 1 1
H H6A 0.4335 0.0933 1.1001 0.030 Uiso calc R 1 1
H H6B 0.4428 0.0796 1.3251 0.030 Uiso calc R 1 1
C C7 0.4393(3) 0.18281(13) 1.2570(4) 0.0353(6) Uani d . 1 1
H H7A 0.3884 0.2117 1.1371 0.053 Uiso calc R 1 1
H H7B 0.5670 0.1869 1.3064 0.053 Uiso calc R 1 1
H H7C 0.3960 0.1982 1.3617 0.053 Uiso calc R 1 1

loop_
_atom_site_aniso_label
_atom_site_aniso_U_11
_atom_site_aniso_U_22
_atom_site_aniso_U_33
_atom_site_aniso_U_12
_atom_site_aniso_U_13
_atom_site_aniso_U_23
Se1 0.02534(13) 0.01435(11) 0.01690(11) -0.00085(9) 0.01169(9) 0.00111(9)
Cl1 0.0180(3) 0.0205(3) 0.0173(3) 0.0003(2) 0.0077(2) 0.0031(2)
Cl2 0.0454(4) 0.0144(3) 0.0276(3) 0.0047(2) 0.0220(3) 0.0042(2)
N1 0.0212(11) 0.0159(9) 0.0228(10) -0.0016(8) 0.0122(9) 0.0014(8)
N2 0.0281(11) 0.0145(9) 0.0156(10) 0.0028(8) 0.0084(9) 0.0021(8)
C1 0.0201(11) 0.0097(10) 0.0153(10) -0.0002(8) 0.0086(9) -0.0004(8)
C2 0.0209(12) 0.0095(9) 0.0194(11) 0.0004(8) 0.0101(10) -0.0010(8)
C3 0.0218(12) 0.0097(10) 0.0178(11) 0.0011(8) 0.0072(9) -0.0030(8)
C4 0.0181(12) 0.0209(12) 0.0307(13) -0.0004(9) 0.0076(10) -0.0010(10)
C5 0.0208(12) 0.0229(13) 0.0586(18) 0.0025(11) 0.0103(12) 0.0011(12)
C6 0.0196(12) 0.0232(12) 0.0276(12) 0.0002(10) 0.0039(10) -0.0023(10)
C7 0.0311(15) 0.0263(13) 0.0429(16) -0.0088(11) 0.0063(13) -0.0067(12)

loop_
_atom_type_symbol
_atom_type_description
_atom_type_scat_dispersion_real
_atom_type_scat_dispersion_imag
_atom_type_scat_source
C C 0.0033 0.0016 'International Tables Vol C Tables 4.2.6.8 and 6.1.1.4'
H H 0.0000 0.0000 'International Tables Vol C Tables 4.2.6.8 and 6.1.1.4'
N N 0.0061 0.0033 'International Tables Vol C Tables 4.2.6.8 and 6.1.1.4'
Cl Cl 0.1484 0.1585 'International Tables Vol C Tables 4.2.6.8 and 6.1.1.4'
Se Se -0.0929 2.2259 'International Tables Vol C Tables 4.2.6.8 and 6.1.1.4'

loop_
_geom_angle_atom_site_label_1
_geom_angle_atom_site_label_2
_geom_angle_atom_site_label_3
_geom_angle
C1 Se1 Cl2 96.09(6)
C2 N1 N2 109.64(18)
C2 N1 H1 129(2)
N2 N1 H1 121(2)
C3 N2 N1 109.82(19)
C3 N2 H2 128.2(18)
N1 N2 H2 121.9(18)
C3 C1 C2 107.06(18)
C3 C1 Se1 126.01(16)
C2 C1 Se1 126.93(16)
N1 C2 C1 106.75(19)
N1 C2 C4 121.10(19)
C1 C2 C4 132.13(19)
N2 C3 C1 106.72(19)
N2 C3 C6 121.5(2)
C1 C3 C6 131.8(2)
C2 C4 C5 112.1(2)
C2 C4 H4A 109.2
C5 C4 H4A 109.2
C2 C4 H4B 109.2
C5 C4 H4B 109.2
H4A C4 H4B 107.9
C4 C5 H5A 109.5
C4 C5 H5B 109.5
H5A C5 H5B 109.5
C4 C5 H5C 109.5
H5A C5 H5C 109.5
H5B C5 H5C 109.5
C3 C6 C7 113.1(2)
C3 C6 H6A 109.0
C7 C6 H6A 109.0
C3 C6 H6B 109.0
C7 C6 H6B 109.0
H6A C6 H6B 107.8
C6 C7 H7A 109.5
C6 C7 H7B 109.5
H7A C7 H7B 109.5
C6 C7 H7C 109.5
H7A C7 H7C 109.5
H7B C7 H7C 109.5

loop_
_geom_bond_atom_site_label_1
_geom_bond_atom_site_label_2
_geom_bond_distance
Se1 C1 1.8793(19)
Se1 Cl2 2.2144(6)
N1 C2 1.329(3)
N1 N2 1.339(3)
N1 H1 0.82(3)
N2 C3 1.328(3)
N2 H2 0.81(3)
C1 C3 1.390(3)
C1 C2 1.391(3)
C2 C4 1.480(3)
C3 C6 1.482(3)
C4 C5 1.510(3)
C4 H4A 0.9900
C4 H4B 0.9900
C5 H5A 0.9800
C5 H5B 0.9800
C5 H5C 0.9800
C6 C7 1.507(3)
C6 H6A 0.9900
C6 H6B 0.9900
C7 H7A 0.9800
C7 H7B 0.9800
C7 H7C 0.9800

loop_
_geom_hbond_atom_site_label_D
_geom_hbond_atom_site_label_H
_geom_hbond_atom_site_label_A
_geom_hbond_site_symmetry_A
_geom_hbond_distance_DH
_geom_hbond_distance_HA
_geom_hbond_distance_DA
_geom_hbond_angle_DHA
N1 H1 Cl1 . 0.82(3) 2.22(3) 3.0333(19) 172(3)
N2 H2 Cl1 3_558 0.81(3) 2.22(3) 3.030(2) 178(2)

loop_
_geom_torsion_atom_site_label_1
_geom_torsion_atom_site_label_2
_geom_torsion_atom_site_label_3
_geom_torsion_atom_site_label_4
_geom_torsion
C2 N1 N2 C3 1.3(2)
Cl2 Se1 C1 C3 -101.57(18)
Cl2 Se1 C1 C2 77.53(18)
N2 N1 C2 C1 -1.3(2)
N2 N1 C2 C4 179.96(18)
C3 C1 C2 N1 0.8(2)
Se1 C1 C2 N1 -178.43(15)
C3 C1 C2 C4 179.4(2)
Se1 C1 C2 C4 0.1(3)
N1 N2 C3 C1 -0.8(2)
N1 N2 C3 C6 -179.63(18)
C2 C1 C3 N2 0.0(2)
Se1 C1 C3 N2 179.22(14)
C2 C1 C3 C6 178.7(2)
Se1 C1 C3 C6 -2.1(3)
N1 C2 C4 C5 90.0(3)
C1 C2 C4 C5 -88.4(3)
N2 C3 C6 C7 -105.4(3)
C1 C3 C6 C7 76.0(3)

loop_
_cod_related_entry_id
_cod_related_entry_database
_cod_related_entry_code
1 ChemSpider 30657106
